data_1561169
loop_
_publ_author_name
'Puzan, Anna N.'
'Baumer, Vyacheslav N.'
'Lisovytskiy, Dmytro V.'
'Mateychenko, Pavel V.'

_publ_section_title
;
 Structure disordering and thermal decomposition of manganese oxalate
 dihydrate, MnC2O4&#x00B7;2H2O
;
_journal_name_full 'Journal of Solid State Chemistry'
_journal_page_first 87
_journal_page_last 94
_journal_paper_doi 10.1016/j.jssc.2018.01.022
_journal_volume 260
_journal_year 2018
_chemical_formula_moiety 'Mn C2 O4, 2(H2O)'
_chemical_formula_sum 'C2 H4 Mn O6'
_chemical_formula_weight 178.99
_space_group_IT_number 15
_space_group_name_Hall '-C 2yc'
_space_group_name_H-M_alt 'C 1 2/c 1'
_symmetry_cell_setting monoclinic
_symmetry_space_group_name_H-M 'C 1 2/c 1'
_atom_sites_solution_hydrogens geom
_atom_sites_solution_primary direct
_atom_sites_solution_secondary difmap
_audit_creation_method SHELXL-97
_cell_angle_alpha 90.00
_cell_angle_beta 126.52(6)
_cell_angle_gamma 90.00
_cell_formula_units_Z 4
_cell_length_a 11.939(5)
_cell_length_b 5.6241(7)
_cell_length_c 9.703(3)
_cell_measurement_reflns_used 711
_cell_measurement_temperature 293(2)
_cell_measurement_theta_max 30.8080
_cell_measurement_theta_min 4.1600
_cell_volume 523.6(5)
_computing_cell_refinement
;
CrysAlisPro, Agilent Technologies,
Version 1.171.37.35 (release 13-08-2014 CrysAlis171 .NET)
(compiled Aug 13 2014,18:06:01)
;
_computing_data_collection
;
CrysAlisPro, Agilent Technologies,
Version 1.171.37.35 (release 13-08-2014 CrysAlis171 .NET)
(compiled Aug 13 2014,18:06:01)
;
_computing_data_reduction
;
CrysAlisPro, Agilent Technologies,
Version 1.171.37.35 (release 13-08-2014 CrysAlis171 .NET)
(compiled Aug 13 2014,18:06:01)
;
_computing_structure_refinement 'SHELXL-97 (Sheldrick, 2008)'
_computing_structure_solution 'SHELXS-97 (Sheldrick, 2008)'
_diffrn_ambient_temperature 293(2)
_diffrn_detector 'CCD plate'
_diffrn_detector_area_resol_mean 16.1827
_diffrn_detector_type Sapphire3
_diffrn_measured_fraction_theta_full 0.928
_diffrn_measured_fraction_theta_max 0.869
_diffrn_measurement_device 'four-circle diffractometer'
_diffrn_measurement_device_type 'Xcalibur, Sapphire3'
_diffrn_measurement_method '\w scans'
_diffrn_radiation_monochromator graphite
_diffrn_radiation_source 'fine-focus sealed tube'
_diffrn_radiation_type MoK\a
_diffrn_radiation_wavelength 0.71073
_diffrn_reflns_av_R_equivalents 0.1034
_diffrn_reflns_av_sigmaI/netI 0.1221
_diffrn_reflns_limit_h_max 15
_diffrn_reflns_limit_h_min -16
_diffrn_reflns_limit_k_max 8
_diffrn_reflns_limit_k_min -8
_diffrn_reflns_limit_l_max 14
_diffrn_reflns_limit_l_min -14
_diffrn_reflns_number 2258
_diffrn_reflns_theta_full 30.00
_diffrn_reflns_theta_max 32.24
_diffrn_reflns_theta_min 4.20
_exptl_absorpt_coefficient_mu 2.476
_exptl_absorpt_correction_T_max 0.8862
_exptl_absorpt_correction_T_min 0.6373
_exptl_absorpt_correction_type multi-scan
_exptl_absorpt_process_details
;
CrysAlisPro, Agilent Technologies,
Version 1.171.37.35 (release 13-08-2014 CrysAlis171 .NET)
(compiled Aug 13 2014,18:06:01)
Empirical absorption correction using spherical harmonics,
 implemented in SCALE3 ABSPACK scaling algorithm.
;
_exptl_crystal_colour colourless
_exptl_crystal_density_diffrn 2.271
_exptl_crystal_density_method 'not measured'
_exptl_crystal_description block
_exptl_crystal_F_000 356
_exptl_crystal_size_max 0.20
_exptl_crystal_size_mid 0.10
_exptl_crystal_size_min 0.05
_refine_diff_density_max 0.674
_refine_diff_density_min -0.521
_refine_diff_density_rms 0.141
_refine_ls_extinction_coef 0.012(3)
_refine_ls_extinction_expression Fc^*^=kFc[1+0.001xFc^2^\l^3^/sin(2\q)]^-1/4^
_refine_ls_extinction_method SHELXL
_refine_ls_goodness_of_fit_ref 0.994
_refine_ls_hydrogen_treatment mixed
_refine_ls_matrix_type full
_refine_ls_number_parameters 49
_refine_ls_number_reflns 810
_refine_ls_number_restraints 3
_refine_ls_restrained_S_all 0.992
_refine_ls_R_factor_all 0.0977
_refine_ls_R_factor_gt 0.0585
_refine_ls_shift/su_max 0.000
_refine_ls_shift/su_mean 0.000
_refine_ls_structure_factor_coef Fsqd
_refine_ls_weighting_details
; calc 
 [0.00000+1.00000exp(0.60(sin\q/\l)^2^)]/ 
   [\s^2^(Fo^2^)+0.0000+0.0000*P+(0.0000P)^2^+0.0000sin\q/\l] 
 where P = 0.33333Fo^2^ + 0.66667Fc^2^ 
;
_refine_ls_weighting_scheme calc
_refine_ls_wR_factor_gt 0.0902
_refine_ls_wR_factor_ref 0.1018
_reflns_number_gt 507
_reflns_number_total 810
_reflns_threshold_expression >2sigma(I)
_cod_data_source_file JSSC-2018-260-87.cif
_cod_data_source_block 3
_cod_depositor_comments
;
The following automatic conversions were performed:

data item '_symmetry_cell_setting' value 'Monoclinic' was changed to
'monoclinic' in accordance with the built-in table derived from the
CIF Core dictionary named 'cif_core.dic' version 2.4.5 last updated
on 2014-11-21.

Automatic conversion script
Id: cif_fix_values 8369 2020-08-20 11:38:08Z andrius 
;
_cod_original_cell_volume 523.5(3)
_cod_original_sg_symbol_H-M 'C 2/c'
_cod_database_code 1561169

loop_
_symmetry_equiv_pos_as_xyz
'x, y, z'
'-x, y, -z+1/2'
'x+1/2, y+1/2, z'
'-x+1/2, y+1/2, -z+1/2'
'-x, -y, -z'
'x, -y, z-1/2'
'-x+1/2, -y+1/2, -z'
'x+1/2, -y+1/2, z-1/2'

loop_
_atom_site_label
_atom_site_type_symbol
_atom_site_fract_x
_atom_site_fract_y
_atom_site_fract_z
_atom_site_U_iso_or_equiv
_atom_site_adp_type
_atom_site_occupancy
_atom_site_symmetry_multiplicity
_atom_site_calc_flag
_atom_site_refinement_flags
_atom_site_disorder_assembly
_atom_site_disorder_group
Mn1 Mn 0.0000 0.92551(13) 0.2500 0.0274(3) Uani 1 2 d S . .
O1 O 0.0870(3) 0.6222(4) 0.4218(3) 0.0290(6) Uani 1 1 d . . .
O2 O 0.0883(3) 0.2281(4) 0.4222(3) 0.0269(6) Uani 1 1 d . . .
C1 C 0.0496(4) 0.4246(6) 0.3492(4) 0.0221(7) Uani 1 1 d . . .
O3 O 0.1789(3) 0.9320(5) 0.2418(4) 0.0327(6) Uani 1 1 d D . .
H3A H 0.255(3) 0.843(6) 0.327(3) 0.049 Uiso 1 1 d D . .
H3B H 0.154(4) 0.855(6) 0.142(2) 0.049 Uiso 1 1 d D . .

loop_
_atom_site_aniso_label
_atom_site_aniso_U_11
_atom_site_aniso_U_22
_atom_site_aniso_U_33
_atom_site_aniso_U_23
_atom_site_aniso_U_13
_atom_site_aniso_U_12
Mn1 0.0379(5) 0.0153(4) 0.0263(5) 0.000 0.0176(4) 0.000
O1 0.0405(16) 0.0181(12) 0.0196(12) -0.0006(9) 0.0131(11) 0.0011(11)
O2 0.0373(15) 0.0197(12) 0.0181(12) 0.0033(10) 0.0135(11) 0.0032(11)
C1 0.0270(19) 0.0180(15) 0.0195(15) 0.0011(12) 0.0130(14) 0.0011(14)
O3 0.0384(16) 0.0331(14) 0.0236(13) -0.0035(11) 0.0168(12) 0.0002(13)

loop_
_atom_type_symbol
_atom_type_description
_atom_type_scat_dispersion_real
_atom_type_scat_dispersion_imag
_atom_type_scat_source
C C 0.0033 0.0016 'International Tables Vol C Tables 4.2.6.8 and 6.1.1.4'
H H 0.0000 0.0000 'International Tables Vol C Tables 4.2.6.8 and 6.1.1.4'
O O 0.0106 0.0060 'International Tables Vol C Tables 4.2.6.8 and 6.1.1.4'
Mn Mn 0.3368 0.7283 'International Tables Vol C Tables 4.2.6.8 and 6.1.1.4'

loop_
_geom_angle_atom_site_label_1
_geom_angle_atom_site_label_2
_geom_angle_atom_site_label_3
_geom_angle
_geom_angle_site_symmetry_1
_geom_angle_site_symmetry_3
O2 Mn1 O2 76.60(13) 1_565 2_565
O2 Mn1 O1 179.61(9) 1_565 2
O2 Mn1 O1 103.54(10) 2_565 2
O2 Mn1 O1 103.54(10) 1_565 .
O2 Mn1 O1 179.61(9) 2_565 .
O1 Mn1 O1 76.33(14) 2 .
O2 Mn1 O3 89.80(10) 1_565 2
O2 Mn1 O3 88.71(10) 2_565 2
O1 Mn1 O3 90.57(11) 2 2
O1 Mn1 O3 90.93(10) . 2
O2 Mn1 O3 88.71(10) 1_565 .
O2 Mn1 O3 89.80(10) 2_565 .
O1 Mn1 O3 90.93(10) 2 .
O1 Mn1 O3 90.57(11) . .
O3 Mn1 O3 178.10(15) 2 .
C1 O1 Mn1 114.8(2) . .
C1 O2 Mn1 114.4(2) . 1_545
O2 C1 O1 125.6(3) . .
O2 C1 C1 117.30(18) . 2
O1 C1 C1 117.05(19) . 2
Mn1 O3 H3A 114(3) . .
Mn1 O3 H3B 109(3) . .
H3A O3 H3B 102.45(16) . .

loop_
_geom_bond_atom_site_label_1
_geom_bond_atom_site_label_2
_geom_bond_distance
_geom_bond_site_symmetry_2
Mn1 O2 2.169(3) 1_565
Mn1 O2 2.169(3) 2_565
Mn1 O1 2.170(3) 2
Mn1 O1 2.170(3) .
Mn1 O3 2.185(3) 2
Mn1 O3 2.185(3) .
O1 C1 1.247(4) .
O2 C1 1.244(4) .
O2 Mn1 2.169(3) 1_545
C1 C1 1.547(7) 2
O3 H3A 0.9300(12) .
O3 H3B 0.9299(11) .
